data_4300922
loop_
_publ_author_name
'Dohyun Moon'
'Myoung Soo Lah'

_publ_contact_author
; 

     Myoung Soo Lah

     Department of Chemistry

     College of Science and Technology, Hanyang University

     1271 Sa-1-dong, Ansan, Kyunggi-do 426-791, Korea

;
_publ_contact_author_email mslah@hanyang.ac.kr
_publ_contact_author_fax '82 (31) 407 3863'
_publ_contact_author_phone '82 (31) 400 5496'
_publ_section_title
;

Size and Shape Selectivity of Host Networks Built Based on Tunable

Secondary Building Units

;
_journal_name_full 'Inorganic Chemistry'
_journal_page_first 1934
_journal_page_last 1940
_journal_paper_doi 10.1021/ic0486872
_journal_volume 44
_journal_year 2005
_chemical_formula_sum 'C51 H60 Mn3 N11 O12'
_chemical_formula_weight 1183.92
_chemical_name_systematic
; 

 ? 

;
_space_group_IT_number 88
_symmetry_cell_setting tetragonal
_symmetry_space_group_name_Hall '-I 4ad'
_symmetry_space_group_name_H-M 'I 41/a :2'
_atom_sites_solution_hydrogens geom
_atom_sites_solution_primary direct
_atom_sites_solution_secondary difmap
_audit_creation_method SHELXL-97
_cell_angle_alpha 90.00
_cell_angle_beta 90.00
_cell_angle_gamma 90.00
_cell_formula_units_Z 16
_cell_length_a 40.6479(16)
_cell_length_b 40.6479(16)
_cell_length_c 17.5642(10)
_cell_measurement_reflns_used 1024
_cell_measurement_temperature 173(2)
_cell_measurement_theta_max 28.29
_cell_measurement_theta_min 1.61
_cell_volume 29020(2)
_computing_cell_refinement 'Bruker SAINT'
_computing_data_collection 'Bruker SMART'
_computing_data_reduction 'Bruker SAINT'
_computing_molecular_graphics ORTEP3
_computing_publication_material WinGX
_computing_structure_refinement 'Bruker SHELXTL'
_computing_structure_solution 'Bruker SHELXTL'
_diffrn_ambient_temperature 173(2)
_diffrn_measured_fraction_theta_full 0.982
_diffrn_measured_fraction_theta_max 0.982
_diffrn_measurement_device_type 'CCD area detector'
_diffrn_measurement_method 'phi and omega scans'
_diffrn_radiation_monochromator graphite
_diffrn_radiation_source 'fine-focus sealed tube'
_diffrn_radiation_type MoK\a
_diffrn_radiation_wavelength 0.71073
_diffrn_reflns_av_R_equivalents 0.0468
_diffrn_reflns_av_sigmaI/netI 0.0535
_diffrn_reflns_limit_h_max 44
_diffrn_reflns_limit_h_min -53
_diffrn_reflns_limit_k_max 51
_diffrn_reflns_limit_k_min -52
_diffrn_reflns_limit_l_max 21
_diffrn_reflns_limit_l_min -23
_diffrn_reflns_number 90159
_diffrn_reflns_theta_full 28.29
_diffrn_reflns_theta_max 28.29
_diffrn_reflns_theta_min 1.61
_diffrn_standards_decay_% <2.0
_exptl_absorpt_coefficient_mu 0.567
_exptl_absorpt_correction_T_max 0.8806
_exptl_absorpt_correction_T_min 0.7271
_exptl_absorpt_correction_type Multi-scan?
_exptl_absorpt_process_details 'Bruker SADABS'
_exptl_crystal_colour 'dark brown'
_exptl_crystal_density_diffrn 1.084
_exptl_crystal_density_method 'not measured'
_exptl_crystal_description prism
_exptl_crystal_F_000 9824
_exptl_crystal_size_max 0.60
_exptl_crystal_size_mid 0.45
_exptl_crystal_size_min 0.23
_refine_diff_density_max 1.229
_refine_diff_density_min -0.480
_refine_diff_density_rms 0.102
_refine_ls_extinction_method none
_refine_ls_goodness_of_fit_ref 1.013
_refine_ls_hydrogen_treatment mixed
_refine_ls_matrix_type full
_refine_ls_number_parameters 703
_refine_ls_number_reflns 17696
_refine_ls_number_restraints 2
_refine_ls_restrained_S_all 1.015
_refine_ls_R_factor_all 0.1089
_refine_ls_R_factor_gt 0.0709
_refine_ls_shift/su_max 10.075
_refine_ls_shift/su_mean 0.081
_refine_ls_structure_factor_coef Fsqd
_refine_ls_weighting_details 'calc w=1/[\s^2^(Fo^2^)+(0.1397P)^2^+0.0000P] where P=(Fo^2^+2Fc^2^)/3'
_refine_ls_weighting_scheme calc
_refine_ls_wR_factor_gt 0.2082
_refine_ls_wR_factor_ref 0.2255
_reflns_number_gt 10127
_reflns_number_total 17696
_reflns_threshold_expression >2sigma(I)
_cod_data_source_file ic0486872si20040917_062524_09.cif
_cod_data_source_block complex17
_cod_depositor_comments
;
The following automatic conversions were performed:
'_symmetry_cell_setting' value 'Tetragonal' changed to 'tetragonal'
according to '/home/saulius/struct/CIF-dictionaries/cif_core.dic'
dictionary named 'cif_core.dic' version 2.4.1 from 2010-06-29.

Automatic conversion script
Id: cif_fix_enum 1527 2010-12-29 10:47:43Z saulius 
;
_cod_original_sg_symbol_H-M 'I 41/a'
_cod_database_code 4300922

loop_
_symmetry_equiv_pos_as_xyz
'x, y, z'
'-x+1/2, -y, z+1/2'
'-y+3/4, x+1/4, z+1/4'
'y+3/4, -x+3/4, z+3/4'
'x+1/2, y+1/2, z+1/2'
'-x+1, -y+1/2, z+1'
'-y+5/4, x+3/4, z+3/4'
'y+5/4, -x+5/4, z+5/4'
'-x, -y, -z'
'x-1/2, y, -z-1/2'
'y-3/4, -x-1/4, -z-1/4'
'-y-3/4, x-3/4, -z-3/4'
'-x+1/2, -y+1/2, -z+1/2'
'x, y+1/2, -z'
'y-1/4, -x+1/4, -z+1/4'
'-y-1/4, x-1/4, -z-1/4'

loop_
_atom_site_label
_atom_site_type_symbol
_atom_site_fract_x
_atom_site_fract_y
_atom_site_fract_z
_atom_site_U_iso_or_equiv
_atom_site_adp_type
_atom_site_occupancy
_atom_site_symmetry_multiplicity
_atom_site_calc_flag
_atom_site_refinement_flags
_atom_site_disorder_assembly
_atom_site_disorder_group
Mn1A Mn 0.795732(13) 0.325349(12) 0.08284(3) 0.03975(15) Uani 1 1 d . . .
O1A O 0.77014(7) 0.34713(6) 0.01096(16) 0.0542(7) Uani 1 1 d . . .
O2A O 0.77447(7) 0.24769(6) -0.06376(14) 0.0521(6) Uani 1 1 d . . .
O3A O 0.82060(6) 0.29606(5) 0.14836(13) 0.0407(5) Uani 1 1 d . . .
O4A O 0.84379(7) 0.33754(6) 0.02509(16) 0.0557(7) Uani 1 1 d . . .
N1A N 0.78902(7) 0.28382(6) 0.02932(16) 0.0384(6) Uani 1 1 d . . .
N2A N 0.80400(7) 0.25644(6) 0.06416(16) 0.0372(6) Uani 1 1 d . . .
N3A N 0.90001(11) 0.33980(11) 0.0257(3) 0.0874(14) Uani 1 1 d . . .
C1A C 0.75484(10) 0.33612(10) -0.0490(2) 0.0555(10) Uani 1 1 d . . .
C2A C 0.73579(14) 0.35855(13) -0.0909(3) 0.0790(15) Uani 1 1 d . . .
H2A H 0.7333 0.3803 -0.0723 0.095 Uiso 1 1 calc R . .
C3A C 0.72087(16) 0.35001(15) -0.1573(4) 0.101(2) Uani 1 1 d . . .
H3A H 0.7080 0.3658 -0.1836 0.122 Uiso 1 1 calc R . .
C4A C 0.72419(17) 0.31833(17) -0.1874(4) 0.105(2) Uani 1 1 d . . .
H4A H 0.7146 0.3128 -0.2350 0.126 Uiso 1 1 calc R . .
C5A C 0.74214(15) 0.29474(14) -0.1456(3) 0.0850(16) Uani 1 1 d . . .
H5A H 0.7440 0.2729 -0.1644 0.102 Uiso 1 1 calc R . .
C6A C 0.75706(11) 0.30319(11) -0.0773(2) 0.0576(10) Uani 1 1 d . . .
C7A C 0.77426(9) 0.27723(9) -0.0354(2) 0.0443(8) Uani 1 1 d . . .
C8A C 0.81975(8) 0.26528(8) 0.12573(18) 0.0365(7) Uani 1 1 d . . .
C9A C 0.83773(9) 0.23982(9) 0.1708(2) 0.0463(8) Uani 1 1 d . . .
H9A1 H 0.8513 0.2266 0.1354 0.056 Uiso 1 1 calc R . .
H9A2 H 0.8213 0.2249 0.1940 0.056 Uiso 1 1 calc R . .
C10A C 0.85989(12) 0.25270(11) 0.2334(3) 0.0716(13) Uani 1 1 d . . .
H10A H 0.8761 0.2678 0.2116 0.107 Uiso 1 1 calc R . .
H10B H 0.8713 0.2342 0.2578 0.107 Uiso 1 1 calc R . .
H10C H 0.8466 0.2643 0.2714 0.107 Uiso 1 1 calc R . .
C11A C 0.87098(13) 0.32883(13) 0.0503(3) 0.0799(15) Uani 1 1 d . . .
H11A H 0.8711 0.3131 0.0902 0.096 Uiso 1 1 calc R . .
C12A C 0.90304(14) 0.36447(15) -0.0290(4) 0.101(2) Uani 1 1 d . . .
H12A H 0.8856 0.3620 -0.0671 0.151 Uiso 1 1 calc R . .
H12B H 0.9246 0.3627 -0.0538 0.151 Uiso 1 1 calc R . .
H12C H 0.9011 0.3860 -0.0045 0.151 Uiso 1 1 calc R . .
C13A C 0.93016(15) 0.3286(2) 0.0620(5) 0.138(3) Uani 1 1 d . . .
H13A H 0.9382 0.3456 0.0969 0.207 Uiso 1 1 calc R . .
H13B H 0.9469 0.3243 0.0230 0.207 Uiso 1 1 calc R . .
H13C H 0.9258 0.3083 0.0905 0.207 Uiso 1 1 calc R . .
Mn2B Mn 0.786836(13) 0.210478(12) 0.00360(3) 0.03982(15) Uani 1 1 d . . .
O1B O 0.82812(7) 0.20146(6) -0.03770(15) 0.0544(7) Uani 1 1 d . . .
O2B O 0.81642(6) 0.13420(6) 0.14585(13) 0.0418(5) Uani 1 1 d . . .
O3B O 0.74477(6) 0.21297(6) 0.05525(13) 0.0424(5) Uani 1 1 d . . .
N1B N 0.79196(7) 0.17442(6) 0.07597(15) 0.0374(6) Uani 1 1 d . . .
N2B N 0.76351(7) 0.16828(7) 0.12072(16) 0.0412(7) Uani 1 1 d . . .
N3B N 0.76073(10) 0.17792(9) -0.08360(18) 0.0624(9) Uani 1 1 d . . .
C1B C 0.85019(10) 0.17855(9) -0.0189(2) 0.0481(9) Uani 1 1 d . . .
C2B C 0.87883(12) 0.17654(11) -0.0639(3) 0.0669(12) Uani 1 1 d . . .
H2B H 0.8817 0.1916 -0.1048 0.080 Uiso 1 1 calc R . .
C3B C 0.90227(12) 0.15382(12) -0.0505(3) 0.0743(14) Uani 1 1 d . . .
H3B H 0.9211 0.1529 -0.0825 0.089 Uiso 1 1 calc R . .
C4B C 0.89929(11) 0.13137(11) 0.0104(3) 0.0667(12) Uani 1 1 d . . .
H4B H 0.9159 0.1155 0.0201 0.080 Uiso 1 1 calc R . .
C5B C 0.87143(9) 0.13318(9) 0.0555(2) 0.0505(9) Uani 1 1 d . . .
H5B H 0.8691 0.1183 0.0969 0.061 Uiso 1 1 calc R . .
C6B C 0.84675(9) 0.15624(8) 0.0418(2) 0.0420(8) Uani 1 1 d . . .
C7B C 0.81691(8) 0.15483(8) 0.09086(19) 0.0376(7) Uani 1 1 d . . .
C8B C 0.74054(9) 0.18933(8) 0.1047(2) 0.0432(8) Uani 1 1 d . . .
C9B C 0.70752(9) 0.18619(10) 0.1420(3) 0.0545(10) Uani 1 1 d . . .
H9B1 H 0.7055 0.2032 0.1820 0.065 Uiso 1 1 calc R . .
H9B2 H 0.7061 0.1644 0.1671 0.065 Uiso 1 1 calc R . .
C10B C 0.67894(14) 0.18974(18) 0.0869(4) 0.106(2) Uani 1 1 d . . .
H10D H 0.6805 0.2110 0.0607 0.159 Uiso 1 1 calc R . .
H10E H 0.6582 0.1886 0.1151 0.159 Uiso 1 1 calc R . .
H10F H 0.6797 0.1719 0.0494 0.159 Uiso 1 1 calc R . .
C11B C 0.77077(18) 0.14862(13) -0.1017(3) 0.095(2) Uani 1 1 d . . .
H11B H 0.7908 0.1414 -0.0794 0.114 Uiso 1 1 calc R . .
C12B C 0.7551(2) 0.12676(13) -0.1502(3) 0.112(3) Uani 1 1 d . . .
H12D H 0.7647 0.1060 -0.1618 0.135 Uiso 1 1 calc R . .
C13B C 0.7270(2) 0.13533(14) -0.1795(3) 0.113(3) Uani 1 1 d . . .
C14B C 0.71184(18) 0.16659(16) -0.1559(4) 0.110(2) Uani 1 1 d . . .
H14B H 0.6903 0.1725 -0.1714 0.132 Uiso 1 1 calc R . .
C15B C 0.73079(15) 0.18697(13) -0.1096(3) 0.0860(16) Uani 1 1 d . . .
H15B H 0.7224 0.2079 -0.0958 0.103 Uiso 1 1 calc R . .
C16B C 0.7070(3) 0.11193(16) -0.2321(5) 0.177(5) Uani 1 1 d . . .
H16A H 0.7227 0.0984 -0.2615 0.212 Uiso 1 1 calc R . .
H16B H 0.6942 0.0968 -0.1994 0.212 Uiso 1 1 calc R . .
Mn3C Mn 0.778816(12) 0.135834(12) 0.21846(3) 0.03725(15) Uani 1 1 d . . .
O1C O 0.75882(6) 0.09763(6) 0.18259(14) 0.0466(6) Uani 1 1 d . . .
O2C O 0.69647(6) 0.13391(5) 0.35880(14) 0.0444(6) Uani 1 1 d . . .
O3C O 0.79385(6) 0.17609(6) 0.26597(14) 0.0442(6) Uani 1 1 d . . .
N1C N 0.74310(7) 0.14286(6) 0.29035(16) 0.0384(6) Uani 1 1 d . . .
N2C N 0.74514(7) 0.17293(7) 0.33149(17) 0.0426(7) Uani 1 1 d . . .
N3C N 0.80951(7) 0.10752(7) 0.30541(17) 0.0455(7) Uani 1 1 d . . .
C1C C 0.73373(9) 0.08078(8) 0.2127(2) 0.0418(8) Uani 1 1 d . . .
C2C C 0.72772(10) 0.04958(9) 0.1821(2) 0.0493(9) Uani 1 1 d . . .
H2C H 0.7412 0.0417 0.1419 0.059 Uiso 1 1 calc R . .
C3C C 0.70244(10) 0.02999(9) 0.2092(2) 0.0537(10) Uani 1 1 d . . .
H3C H 0.6988 0.0089 0.1874 0.064 Uiso 1 1 calc R . .
C4C C 0.68272(10) 0.04072(9) 0.2671(2) 0.0495(9) Uani 1 1 d . . .
H4C H 0.6655 0.0271 0.2856 0.059 Uiso 1 1 calc R . .
C5C C 0.68788(9) 0.07138(8) 0.2986(2) 0.0419(8) Uani 1 1 d . . .
H5C H 0.6740 0.0787 0.3387 0.050 Uiso 1 1 calc R . .
C6C C 0.71343(8) 0.09200(8) 0.27238(19) 0.0392(7) Uani 1 1 d . . .
C7C C 0.71751(8) 0.12433(8) 0.30872(19) 0.0375(7) Uani 1 1 d . . .
C8C C 0.77260(9) 0.18799(9) 0.3142(2) 0.0499(9) Uani 1 1 d . . .
C9C C 0.78063(15) 0.21964(13) 0.3505(4) 0.107(3) Uani 1 1 d . . .
H9C1 H 0.7608 0.2294 0.3743 0.128 Uiso 1 1 calc R . .
H9C2 H 0.7894 0.2353 0.3125 0.128 Uiso 1 1 calc R . .
C10C C 0.8094(2) 0.2110(2) 0.4173(6) 0.178(5) Uani 1 1 d . . .
H10G H 0.7989 0.2003 0.4610 0.268 Uiso 1 1 calc R . .
H10H H 0.8200 0.2314 0.4338 0.268 Uiso 1 1 calc R . .
H10I H 0.8260 0.1962 0.3956 0.268 Uiso 1 1 calc R . .
C11C C 0.80821(11) 0.11447(11) 0.3794(2) 0.0598(11) Uani 1 1 d . . .
H11C H 0.7923 0.1299 0.3964 0.072 Uiso 1 1 calc R . .
C12C C 0.82866(13) 0.10056(13) 0.4326(3) 0.0768(15) Uani 1 1 d . . .
H12E H 0.8263 0.1061 0.4849 0.092 Uiso 1 1 calc R . .
C13C C 0.85226(12) 0.07891(14) 0.4105(3) 0.0754(14) Uani 1 1 d . . .
C14C C 0.85338(12) 0.07034(13) 0.3340(3) 0.0736(14) Uani 1 1 d . . .
H14C H 0.8686 0.0544 0.3163 0.088 Uiso 1 1 calc R . .
C15C C 0.83187(11) 0.08546(10) 0.2841(2) 0.0588(11) Uani 1 1 d . . .
H15C H 0.8331 0.0798 0.2317 0.071 Uiso 1 1 calc R . .
C16C C 0.87659(15) 0.06432(17) 0.4673(3) 0.099(2) Uani 1 1 d . . .
H16C H 0.8940 0.0525 0.4391 0.119 Uiso 1 1 calc R . .
H16D H 0.8872 0.0824 0.4961 0.119 Uiso 1 1 calc R . .
O1D O 0.6473(3) 0.6076(4) 1.0964(6) 0.324(8) Uani 1 1 d . . .
N1D N 0.6653(2) 0.59723(19) 0.9743(5) 0.141(2) Uani 1 1 d . . .
C1D C 0.6427(3) 0.6064(2) 1.0259(7) 0.157(4) Uani 1 1 d . . .
H1D H 0.6216 0.6125 1.0075 0.188 Uiso 1 1 calc R . .
C2D C 0.6958(4) 0.5893(6) 0.9930(7) 0.444(19) Uani 1 1 d . . .
H2D1 H 0.6960 0.5796 1.0440 0.666 Uiso 1 1 calc R . .
H2D2 H 0.7096 0.6090 0.9925 0.666 Uiso 1 1 calc R . .
H2D3 H 0.7044 0.5733 0.9562 0.666 Uiso 1 1 calc R . .
C3D C 0.6544(2) 0.5965(2) 0.8985(6) 0.153(3) Uani 1 1 d . . .
H3D1 H 0.6326 0.6067 0.8952 0.229 Uiso 1 1 calc R . .
H3D2 H 0.6530 0.5736 0.8811 0.229 Uiso 1 1 calc R . .
H3D3 H 0.6698 0.6087 0.8663 0.229 Uiso 1 1 calc R . .
O2D O 0.839(2) 0.244(2) 0.712(2) 1.55(10) Uani 1 1 d D . .
N2D N 0.8529(4) 0.2692(4) 0.8128(6) 0.245(6) Uani 1 1 d D . .
C4D C 0.8337(5) 0.2489(4) 0.7827(7) 0.237(7) Uani 1 1 d D . .
H4D H 0.8167 0.2382 0.8102 0.284 Uiso 1 1 calc R . .
C5D C 0.8860(11) 0.2610(17) 0.741(3) 1.06(5) Uani 1 1 d . . .
H5D1 H 0.8979 0.2410 0.7551 1.597 Uiso 1 1 calc R . .
H5D2 H 0.9012 0.2797 0.7395 1.597 Uiso 1 1 calc R . .
H5D3 H 0.8760 0.2581 0.6905 1.597 Uiso 1 1 calc R . .
C6D C 0.8557(4) 0.2793(3) 0.8818(7) 0.291(9) Uani 1 1 d . . .
H6D1 H 0.8527 0.3032 0.8835 0.437 Uiso 1 1 calc R . .
H6D2 H 0.8776 0.2737 0.9011 0.437 Uiso 1 1 calc R . .
H6D3 H 0.8389 0.2687 0.9135 0.437 Uiso 1 1 calc R . .

loop_
_atom_site_aniso_label
_atom_site_aniso_U_11
_atom_site_aniso_U_22
_atom_site_aniso_U_33
_atom_site_aniso_U_23
_atom_site_aniso_U_13
_atom_site_aniso_U_12
Mn1A 0.0397(3) 0.0275(3) 0.0521(3) 0.0012(2) 0.0081(2) -0.0002(2)
O1A 0.0587(17) 0.0338(13) 0.0702(18) 0.0085(12) -0.0008(14) 0.0038(12)
O2A 0.0723(18) 0.0443(15) 0.0396(13) 0.0033(11) -0.0048(12) -0.0004(13)
O3A 0.0426(13) 0.0286(11) 0.0509(13) -0.0041(10) 0.0036(11) -0.0024(10)
O4A 0.0488(16) 0.0445(15) 0.0739(18) -0.0015(13) 0.0168(14) -0.0018(12)
N1A 0.0420(16) 0.0305(14) 0.0425(15) 0.0067(12) 0.0020(12) -0.0025(11)
N2A 0.0402(15) 0.0274(13) 0.0440(15) 0.0024(11) 0.0037(12) 0.0030(11)
N3A 0.063(3) 0.075(3) 0.124(4) -0.011(3) 0.027(3) -0.011(2)
C1A 0.057(2) 0.044(2) 0.066(3) 0.0152(19) 0.005(2) 0.0055(18)
C2A 0.092(4) 0.063(3) 0.082(3) 0.019(3) -0.018(3) 0.016(3)
C3A 0.104(5) 0.069(4) 0.131(5) 0.036(4) -0.030(4) 0.006(3)
C4A 0.116(5) 0.107(5) 0.092(4) 0.034(4) -0.037(4) -0.009(4)
C5A 0.110(4) 0.073(3) 0.072(3) 0.016(3) -0.025(3) -0.006(3)
C6A 0.064(3) 0.059(3) 0.050(2) 0.0185(19) -0.0078(19) -0.005(2)
C7A 0.051(2) 0.0374(19) 0.0441(19) 0.0040(15) 0.0052(16) -0.0022(16)
C8A 0.0353(17) 0.0331(17) 0.0412(17) -0.0021(14) 0.0072(14) 0.0006(13)
C9A 0.047(2) 0.0392(19) 0.053(2) 0.0037(16) -0.0013(17) 0.0012(15)
C10A 0.074(3) 0.055(3) 0.086(3) 0.002(2) -0.025(3) 0.004(2)
C11A 0.068(3) 0.075(3) 0.097(4) -0.008(3) 0.025(3) -0.017(3)
C12A 0.086(4) 0.082(4) 0.134(5) 0.026(4) 0.052(4) 0.006(3)
C13A 0.059(4) 0.166(7) 0.190(8) 0.017(6) -0.014(4) -0.016(4)
Mn2B 0.0504(3) 0.0317(3) 0.0374(3) -0.0017(2) 0.0027(2) -0.0014(2)
O1B 0.0666(18) 0.0448(15) 0.0517(15) 0.0025(12) 0.0213(13) 0.0064(13)
O2B 0.0360(12) 0.0379(13) 0.0515(13) 0.0021(11) 0.0078(10) 0.0068(10)
O3B 0.0425(13) 0.0379(13) 0.0467(13) 0.0035(10) -0.0020(11) 0.0020(10)
N1B 0.0375(15) 0.0328(14) 0.0419(15) 0.0009(12) 0.0089(12) -0.0001(11)
N2B 0.0369(15) 0.0375(15) 0.0491(16) 0.0048(13) 0.0078(13) 0.0032(12)
N3B 0.091(3) 0.051(2) 0.0457(18) -0.0097(15) -0.0146(18) -0.0060(19)
C1B 0.059(2) 0.0375(19) 0.048(2) -0.0042(16) 0.0171(17) -0.0048(17)
C2B 0.075(3) 0.048(2) 0.077(3) 0.005(2) 0.036(2) -0.002(2)
C3B 0.061(3) 0.063(3) 0.099(4) 0.004(3) 0.040(3) 0.001(2)
C4B 0.049(2) 0.054(3) 0.097(3) 0.000(2) 0.023(2) 0.0069(19)
C5B 0.043(2) 0.042(2) 0.066(2) -0.0007(18) 0.0111(18) -0.0023(16)
C6B 0.0413(19) 0.0346(18) 0.050(2) -0.0062(15) 0.0071(16) -0.0038(14)
C7B 0.0402(18) 0.0302(16) 0.0425(18) -0.0027(14) 0.0045(14) -0.0031(13)
C8B 0.0415(19) 0.0364(18) 0.052(2) -0.0042(15) -0.0016(16) 0.0002(15)
C9B 0.040(2) 0.049(2) 0.074(3) 0.011(2) 0.0084(19) 0.0021(17)
C10B 0.062(3) 0.129(5) 0.127(5) 0.041(4) -0.016(3) -0.010(3)
C11B 0.157(6) 0.053(3) 0.075(3) -0.014(2) -0.045(4) 0.004(3)
C12B 0.186(7) 0.048(3) 0.103(4) -0.013(3) -0.077(5) 0.003(4)
C13B 0.198(8) 0.051(3) 0.091(4) -0.010(3) -0.064(5) -0.022(4)
C14B 0.126(5) 0.098(5) 0.105(5) -0.008(4) -0.062(4) -0.012(4)
C15B 0.109(4) 0.067(3) 0.081(3) -0.018(3) -0.025(3) 0.002(3)
C16B 0.296(12) 0.065(4) 0.169(7) 0.003(4) -0.156(8) -0.044(6)
Mn3C 0.0354(3) 0.0314(3) 0.0450(3) 0.0031(2) 0.0071(2) 0.0015(2)
O1C 0.0459(14) 0.0373(13) 0.0565(14) -0.0057(11) 0.0127(12) -0.0056(11)
O2C 0.0425(13) 0.0269(11) 0.0639(15) -0.0005(11) 0.0146(12) -0.0025(10)
O3C 0.0425(13) 0.0339(12) 0.0563(15) -0.0026(11) 0.0142(11) -0.0032(10)
N1C 0.0368(15) 0.0292(14) 0.0492(16) 0.0007(12) 0.0060(12) 0.0024(11)
N2C 0.0411(16) 0.0278(14) 0.0589(18) -0.0005(13) 0.0090(14) -0.0006(12)
N3C 0.0430(17) 0.0473(17) 0.0463(16) 0.0060(14) 0.0072(13) 0.0105(13)
C1C 0.0428(19) 0.0350(18) 0.0475(19) 0.0051(15) 0.0046(15) 0.0017(14)
C2C 0.055(2) 0.0382(19) 0.055(2) -0.0038(16) 0.0093(18) -0.0047(17)
C3C 0.057(2) 0.038(2) 0.066(2) -0.0095(18) 0.010(2) -0.0041(17)
C4C 0.053(2) 0.0365(19) 0.059(2) 0.0020(17) 0.0083(18) -0.0109(16)
C5C 0.045(2) 0.0369(18) 0.0443(19) 0.0031(14) 0.0080(15) -0.0008(15)
C6C 0.0396(18) 0.0312(16) 0.0468(18) 0.0045(14) 0.0009(15) 0.0007(14)
C7C 0.0365(17) 0.0276(16) 0.0485(18) 0.0038(14) 0.0037(15) 0.0005(13)
C8C 0.045(2) 0.0316(18) 0.073(3) -0.0033(17) 0.0165(19) -0.0012(15)
C9C 0.092(4) 0.066(3) 0.162(6) -0.059(4) 0.076(4) -0.042(3)
C10C 0.170(9) 0.170(9) 0.196(9) -0.116(8) 0.036(7) -0.075(7)
C11C 0.060(3) 0.065(3) 0.054(2) 0.003(2) -0.001(2) 0.025(2)
C12C 0.085(3) 0.093(4) 0.052(2) 0.003(2) -0.003(2) 0.037(3)
C13C 0.063(3) 0.097(4) 0.066(3) 0.020(3) 0.007(2) 0.030(3)
C14C 0.072(3) 0.085(3) 0.064(3) 0.018(2) 0.014(2) 0.040(3)
C15C 0.067(3) 0.056(2) 0.053(2) 0.0099(19) 0.013(2) 0.025(2)
C16C 0.085(4) 0.135(5) 0.077(3) 0.033(4) 0.003(3) 0.040(4)
O1D 0.335(14) 0.445(18) 0.193(8) -0.057(11) 0.063(10) -0.201(13)
N1D 0.150(7) 0.143(6) 0.130(5) -0.020(5) 0.015(5) 0.010(5)
C1D 0.178(10) 0.133(7) 0.158(8) 0.003(7) 0.036(8) -0.052(7)
C2D 0.276(15) 0.85(4) 0.210(12) -0.30(2) -0.168(12) 0.40(2)
C3D 0.122(7) 0.170(9) 0.166(8) -0.047(7) -0.018(6) 0.005(6)
O2D 1.03(12) 2.0(2) 1.63(17) -1.00(19) 0.33(12) -0.545
N2D 0.296(15) 0.305(15) 0.135(8) -0.029(9) 0.008(9) -0.149(12)
C4D 0.31(2) 0.251(16) 0.145(10) 0.013(10) -0.012(11) -0.100(14)
C5D 0.68(4) 1.36(10) 1.15(11) 0.03(11) 0.44(8) -0.699
C6D 0.44(2) 0.256(15) 0.179(11) -0.111(11) 0.101(13) -0.212(15)

loop_
_atom_type_symbol
_atom_type_description
_atom_type_scat_dispersion_real
_atom_type_scat_dispersion_imag
_atom_type_scat_source
C C 0.0033 0.0016 'International Tables Vol C Tables 4.2.6.8 and 6.1.1.4'
H H 0.0000 0.0000 'International Tables Vol C Tables 4.2.6.8 and 6.1.1.4'
N N 0.0061 0.0033 'International Tables Vol C Tables 4.2.6.8 and 6.1.1.4'
O O 0.0106 0.0060 'International Tables Vol C Tables 4.2.6.8 and 6.1.1.4'
Mn Mn 0.3368 0.7283 'International Tables Vol C Tables 4.2.6.8 and 6.1.1.4'

loop_
_geom_angle_atom_site_label_1
_geom_angle_atom_site_label_2
_geom_angle_atom_site_label_3
_geom_angle
_geom_angle_site_symmetry_1
_geom_angle_site_symmetry_3
_geom_angle_publ_flag
O1A Mn1A O3A 170.45(11) . . ?
O1A Mn1A N1A 90.38(12) . . ?
O3A Mn1A N1A 80.08(10) . . ?
O1A Mn1A O2C 92.46(11) . 13_655 ?
O3A Mn1A O2C 97.07(10) . 13_655 ?
N1A Mn1A O2C 177.12(11) . 13_655 ?
O1A Mn1A N2C 91.50(12) . 13_655 ?
O3A Mn1A N2C 90.41(10) . 13_655 ?
N1A Mn1A N2C 104.28(11) . 13_655 ?
O2C Mn1A N2C 75.18(10) 13_655 13_655 ?
O1A Mn1A O4A 94.28(12) . . ?
O3A Mn1A O4A 87.15(10) . . ?
N1A Mn1A O4A 95.42(11) . . ?
O2C Mn1A O4A 84.85(10) 13_655 . ?
N2C Mn1A O4A 159.43(11) 13_655 . ?
C1A O1A Mn1A 130.7(2) . . ?
C7A O2A Mn2B 118.5(2) . . ?
C8A O3A Mn1A 113.0(2) . . ?
C11A O4A Mn1A 123.2(3) . . ?
C7A N1A N2A 114.4(3) . . ?
C7A N1A Mn1A 131.1(2) . . ?
N2A N1A Mn1A 114.4(2) . . ?
C8A N2A N1A 110.7(3) . . ?
C8A N2A Mn2B 140.1(2) . . ?
N1A N2A Mn2B 108.37(19) . . ?
C11A N3A C12A 122.8(5) . . ?
C11A N3A C13A 120.0(6) . . ?
C12A N3A C13A 116.9(5) . . ?
O1A C1A C2A 117.7(4) . . ?
O1A C1A C6A 124.9(4) . . ?
C2A C1A C6A 117.4(4) . . ?
C3A C2A C1A 122.0(5) . . ?
C2A C3A C4A 121.1(5) . . ?
C3A C4A C5A 118.6(6) . . ?
C6A C5A C4A 120.5(5) . . ?
C5A C6A C1A 120.3(4) . . ?
C5A C6A C7A 117.7(4) . . ?
C1A C6A C7A 122.0(4) . . ?
O2A C7A N1A 121.1(3) . . ?
O2A C7A C6A 118.4(3) . . ?
N1A C7A C6A 120.4(3) . . ?
N2A C8A O3A 121.7(3) . . ?
N2A C8A C9A 119.2(3) . . ?
O3A C8A C9A 119.1(3) . . ?
C8A C9A C10A 115.9(3) . . ?
O4A C11A N3A 125.3(6) . . ?
O1B Mn2B O3B 170.51(11) . . ?
O1B Mn2B N1B 90.56(11) . . ?
O3B Mn2B N1B 80.13(10) . . ?
O1B Mn2B O2A 98.38(12) . . ?
O3B Mn2B O2A 90.90(11) . . ?
N1B Mn2B O2A 171.00(12) . . ?
O1B Mn2B N2A 93.89(11) . . ?
O3B Mn2B N2A 90.51(10) . . ?
N1B Mn2B N2A 106.35(11) . . ?
O2A Mn2B N2A 74.27(10) . . ?
O1B Mn2B N3B 92.47(14) . . ?
O3B Mn2B N3B 86.24(13) . . ?
N1B Mn2B N3B 92.93(12) . . ?
O2A Mn2B N3B 85.65(12) . . ?
N2A Mn2B N3B 159.61(12) . . ?
C1B O1B Mn2B 130.2(2) . . ?
C7B O2B Mn3C 118.3(2) . . ?
C8B O3B Mn2B 112.9(2) . . ?
C7B N1B N2B 114.3(3) . . ?
C7B N1B Mn2B 131.8(2) . . ?
N2B N1B Mn2B 113.9(2) . . ?
C8B N2B N1B 110.5(3) . . ?
C8B N2B Mn3C 138.6(2) . . ?
N1B N2B Mn3C 107.44(19) . . ?
C11B N3B C15B 116.8(4) . . ?
C11B N3B Mn2B 123.3(4) . . ?
C15B N3B Mn2B 119.1(3) . . ?
O1B C1B C6B 124.8(3) . . ?
O1B C1B C2B 117.2(3) . . ?
C6B C1B C2B 118.0(4) . . ?
C3B C2B C1B 121.7(4) . . ?
C2B C3B C4B 121.0(4) . . ?
C5B C4B C3B 118.0(4) . . ?
C4B C5B C6B 121.7(4) . . ?
C5B C6B C1B 119.5(3) . . ?
C5B C6B C7B 117.4(3) . . ?
C1B C6B C7B 123.0(3) . . ?
O2B C7B N1B 122.3(3) . . ?
O2B C7B C6B 118.3(3) . . ?
N1B C7B C6B 119.3(3) . . ?
N2B C8B O3B 122.3(3) . . ?
N2B C8B C9B 119.5(3) . . ?
O3B C8B C9B 118.1(3) . . ?
C8B C9B C10B 113.5(4) . . ?
N3B C11B C12B 126.4(6) . . ?
C13B C12B C11B 118.4(6) . . ?
C12B C13B C14B 119.2(5) . . ?
C12B C13B C16B 122.1(6) . . ?
C14B C13B C16B 118.4(7) . . ?
C15B C14B C13B 116.5(6) . . ?
N3B C15B C14B 122.2(5) . . ?
C16C C16B C13B 116.6(6) 3_544 . ?
O1C Mn3C O3C 171.24(10) . . ?
O1C Mn3C N1C 90.93(11) . . ?
O3C Mn3C N1C 80.31(11) . . ?
O1C Mn3C O2B 95.20(10) . . ?
O3C Mn3C O2B 93.55(10) . . ?
N1C Mn3C O2B 173.36(11) . . ?
O1C Mn3C N2B 96.30(11) . . ?
O3C Mn3C N2B 85.46(11) . . ?
N1C Mn3C N2B 101.69(11) . . ?
O2B Mn3C N2B 75.14(10) . . ?
O1C Mn3C N3C 92.55(12) . . ?
O3C Mn3C N3C 88.01(11) . . ?
N1C Mn3C N3C 92.73(11) . . ?
O2B Mn3C N3C 89.55(10) . . ?
N2B Mn3C N3C 162.91(10) . . ?
C1C O1C Mn3C 128.7(2) . . ?
C7C O2C Mn1A 120.1(2) . 13_655 ?
C8C O3C Mn3C 112.6(2) . . ?
C7C N1C N2C 114.3(3) . . ?
C7C N1C Mn3C 131.4(2) . . ?
N2C N1C Mn3C 114.4(2) . . ?
C8C N2C N1C 109.5(3) . . ?
C8C N2C Mn1A 140.6(3) . 13_655 ?
N1C N2C Mn1A 108.94(19) . 13_655 ?
C11C N3C C15C 116.4(3) . . ?
C11C N3C Mn3C 121.6(2) . . ?
C15C N3C Mn3C 121.7(3) . . ?
O1C C1C C2C 116.4(3) . . ?
O1C C1C C6C 125.1(3) . . ?
C2C C1C C6C 118.5(3) . . ?
C3C C2C C1C 121.2(3) . . ?
C4C C3C C2C 120.5(4) . . ?
C3C C4C C5C 119.9(3) . . ?
C4C C5C C6C 121.1(3) . . ?
C1C C6C C5C 118.8(3) . . ?
C1C C6C C7C 123.1(3) . . ?
C5C C6C C7C 118.2(3) . . ?
O2C C7C N1C 121.1(3) . . ?
O2C C7C C6C 119.5(3) . . ?
N1C C7C C6C 119.4(3) . . ?
O3C C8C N2C 122.8(3) . . ?
O3C C8C C9C 117.3(3) . . ?
N2C C8C C9C 119.9(3) . . ?
C8C C9C C10C 105.7(5) . . ?
N3C C11C C12C 123.6(4) . . ?
C13C C12C C11C 120.0(4) . . ?
C12C C13C C14C 117.5(4) . . ?
C12C C13C C16C 121.5(5) . . ?
C14C C13C C16C 121.0(4) . . ?
C15C C14C C13C 118.8(4) . . ?
N3C C15C C14C 123.6(4) . . ?
C16B C16C C13C 112.7(5) 4 . ?
C2D N1D C1D 122.8(10) . . ?
C2D N1D C3D 121.8(9) . . ?
C1D N1D C3D 115.4(9) . . ?
O1D C1D N1D 125.2(13) . . ?
C4D N2D C6D 131.6(13) . . ?
C4D N2D C5D 92.5(18) . . ?
C6D N2D C5D 129(2) . . ?
N2D C4D O2D 115(3) . . ?

loop_
_geom_bond_atom_site_label_1
_geom_bond_atom_site_label_2
_geom_bond_distance
_geom_bond_site_symmetry_2
_geom_bond_publ_flag
Mn1A O1A 1.860(3) . ?
Mn1A O3A 1.940(2) . ?
Mn1A N1A 1.951(3) . ?
Mn1A O2C 1.973(2) 13_655 ?
Mn1A N2C 2.243(3) 13_655 ?
Mn1A O4A 2.256(3) . ?
O1A C1A 1.302(5) . ?
O2A C7A 1.300(4) . ?
O2A Mn2B 1.985(3) . ?
O3A C8A 1.313(4) . ?
O4A C11A 1.242(6) . ?
N1A C7A 1.313(5) . ?
N1A N2A 1.408(4) . ?
N2A C8A 1.307(4) . ?
N2A Mn2B 2.260(3) . ?
N3A C11A 1.333(6) . ?
N3A C12A 1.394(7) . ?
N3A C13A 1.454(8) . ?
C1A C2A 1.404(6) . ?
C1A C6A 1.431(6) . ?
C2A C3A 1.359(8) . ?
C3A C4A 1.399(9) . ?
C4A C5A 1.411(7) . ?
C5A C6A 1.388(6) . ?
C6A C7A 1.464(5) . ?
C8A C9A 1.494(5) . ?
C9A C10A 1.514(6) . ?
Mn2B O1B 1.865(3) . ?
Mn2B O3B 1.938(2) . ?
Mn2B N1B 1.951(3) . ?
Mn2B N3B 2.286(3) . ?
O1B C1B 1.335(5) . ?
O2B C7B 1.279(4) . ?
O2B Mn3C 1.992(2) . ?
O3B C8B 1.306(4) . ?
N1B C7B 1.316(4) . ?
N1B N2B 1.420(4) . ?
N2B C8B 1.297(4) . ?
N2B Mn3C 2.252(3) . ?
N3B C11B 1.298(6) . ?
N3B C15B 1.351(6) . ?
C1B C6B 1.407(5) . ?
C1B C2B 1.410(5) . ?
C2B C3B 1.348(7) . ?
C3B C4B 1.411(6) . ?
C4B C5B 1.384(5) . ?
C5B C6B 1.394(5) . ?
C6B C7B 1.489(5) . ?
C8B C9B 1.499(5) . ?
C9B C10B 1.519(7) . ?
C11B C12B 1.387(7) . ?
C12B C13B 1.299(9) . ?
C13B C14B 1.473(9) . ?
C13B C16B 1.555(7) . ?
C14B C15B 1.394(7) . ?
C16B C16C 1.377(9) 3_544 ?
Mn3C O1C 1.863(2) . ?
Mn3C O3C 1.936(2) . ?
Mn3C N1C 1.945(3) . ?
Mn3C N3C 2.283(3) . ?
O1C C1C 1.337(4) . ?
O2C C7C 1.287(4) . ?
O2C Mn1A 1.973(2) 13_655 ?
O3C C8C 1.303(4) . ?
N1C C7C 1.324(4) . ?
N1C N2C 1.422(4) . ?
N2C C8C 1.309(4) . ?
N2C Mn1A 2.243(3) 13_655 ?
N3C C11C 1.332(5) . ?
N3C C15C 1.331(5) . ?
C1C C2C 1.399(5) . ?
C1C C6C 1.410(5) . ?
C2C C3C 1.385(5) . ?
C3C C4C 1.366(5) . ?
C4C C5C 1.380(5) . ?
C5C C6C 1.412(5) . ?
C6C C7C 1.471(5) . ?
C8C C9C 1.472(6) . ?
C9C C10C 1.694(12) . ?
C11C C12C 1.372(6) . ?
C12C C13C 1.359(6) . ?
C13C C14C 1.390(7) . ?
C13C C16C 1.525(7) . ?
C14C C15C 1.382(6) . ?
C16C C16B 1.377(9) 4 ?
O1D C1D 1.252(11) . ?
N1D C2D 1.322(11) . ?
N1D C1D 1.343(11) . ?
N1D C3D 1.404(10) . ?
O2D C4D 1.278(19) . ?
N2D C4D 1.253(16) . ?
N2D C6D 1.285(12) . ?
N2D C5D 1.87(5) . ?
